data_7221739
loop_
_publ_author_name
'Jindo, Takumi'
'Kim, Byung-Soon'
'Sasaki, Naho'
'Shinohara, Yohei'
'Son, Young-A'
'Kim, Sung-Hoon'
'Matsumoto, Shinya'

_publ_section_title
;
 The effect of terminal dimethyl and diethyl substituents on the
 J-aggregate-like molecular arrangement of bisazomethine dye molecules
;
_journal_issue 37
_journal_name_full CrystEngComm
_journal_page_first 7213
_journal_paper_doi 10.1039/C5CE00845J
_journal_volume 17
_journal_year 2015
_chemical_formula_moiety 'C42 H62 N6 O2'
_chemical_formula_sum 'C42 H62 N6 O2'
_chemical_formula_weight 682.99
_space_group_crystal_system triclinic
_space_group_IT_number 2
_space_group_name_Hall '-P 1'
_space_group_name_H-M_alt 'P -1'
_symmetry_space_group_name_Hall '-P 1'
_symmetry_space_group_name_H-M 'P -1'
_atom_sites_solution_hydrogens geom
_atom_sites_solution_primary direct
_atom_sites_solution_secondary difmap
_audit_update_record
;
2015-07-13 deposited with the CCDC.
2015-08-06 downloaded from the CCDC.
;
_cell_angle_alpha 94.067(4)
_cell_angle_beta 93.088(4)
_cell_angle_gamma 112.605(4)
_cell_formula_units_Z 1
_cell_length_a 8.6252(3)
_cell_length_b 10.9509(5)
_cell_length_c 11.5620(7)
_cell_measurement_reflns_used 706
_cell_measurement_temperature 93
_cell_measurement_theta_max 66.60
_cell_measurement_theta_min 22.10
_cell_volume 1001.73(9)
_computing_cell_refinement 'CrysAlisPro 1.171.38.32a (Rigaku OD, 2015)'
_computing_data_collection 'CrystalClear-SM Expert 2.1 b45 (Rigaku, 2015)'
_computing_data_reduction 'CrysAlisPro 1.171.38.32a (Rigaku OD, 2015)'
_computing_molecular_graphics 'CrystalStructure 4.2'
_computing_publication_material 'CrystalStructure 4.2 (Rigaku, 2015)'
_computing_structure_refinement 'SHELXL Version 2014/7 (Sheldrick, 2008)'
_computing_structure_solution 'SHELXT Version 2014/4 (Sheldrick, 2014)'
_diffrn_ambient_temperature 93
_diffrn_detector_area_resol_mean 5.814
_diffrn_measured_fraction_theta_full 0.989
_diffrn_measured_fraction_theta_max 0.961
_diffrn_measurement_device_type 'Rigaku XtaLAB P200'
_diffrn_measurement_method \w
_diffrn_radiation_type 'Cu K\a'
_diffrn_radiation_wavelength 1.54187
_diffrn_reflns_av_R_equivalents 0.0364
_diffrn_reflns_laue_measured_fraction_full 0.989
_diffrn_reflns_laue_measured_fraction_max 0.961
_diffrn_reflns_limit_h_max 10
_diffrn_reflns_limit_h_min -10
_diffrn_reflns_limit_k_max 13
_diffrn_reflns_limit_k_min -12
_diffrn_reflns_limit_l_max 14
_diffrn_reflns_limit_l_min -14
_diffrn_reflns_number 14895
_diffrn_reflns_point_group_measured_fraction_full 0.989
_diffrn_reflns_point_group_measured_fraction_max 0.961
_diffrn_reflns_theta_full 67.687
_diffrn_reflns_theta_max 75.452
_diffrn_reflns_theta_min 3.848
_diffrn_standards_number 0
_exptl_absorpt_coefficient_mu 0.546
_exptl_absorpt_correction_T_max 0.995
_exptl_absorpt_correction_T_min 0.420
_exptl_absorpt_correction_type multi-scan
_exptl_absorpt_process_details
;
CrysAlisPro 1.171.38.32a (Rigaku Oxford Diffraction, 2015)
Empirical absorption correction using spherical harmonics,
 implemented in SCALE3 ABSPACK scaling algorithm.
;
_exptl_crystal_colour reddishpurple
_exptl_crystal_density_diffrn 1.132
_exptl_crystal_density_method 'not measured'
_exptl_crystal_description needle
_exptl_crystal_F_000 372.00
_exptl_crystal_size_max 0.110
_exptl_crystal_size_mid 0.020
_exptl_crystal_size_min 0.010
_refine_diff_density_max 0.20
_refine_diff_density_min -0.26
_refine_ls_extinction_method none
_refine_ls_goodness_of_fit_ref 1.036
_refine_ls_hydrogen_treatment constr
_refine_ls_number_parameters 229
_refine_ls_number_reflns 4000
_refine_ls_number_restraints 0
_refine_ls_R_factor_all 0.0652
_refine_ls_R_factor_gt 0.0523
_refine_ls_shift/su_max 0.001
_refine_ls_structure_factor_coef Fsqd
_refine_ls_weighting_details 'w = 1/[\s^2^(Fo^2^)+(0.0974P)^2^+0.2301P] where P=(Fo^2^+2Fc^2^)/3'
_refine_ls_weighting_scheme calc
_refine_ls_wR_factor_gt 0.1508
_refine_ls_wR_factor_ref 0.1656
_reflns_Friedel_coverage 0.000
_reflns_number_gt 3199
_reflns_number_total 4000
_reflns_threshold_expression F^2^>2.0\s(F^2^)
_cod_data_source_file c5ce00845j2.cif
_cod_data_source_block SX333_18
_cod_depositor_comments 'Adding full bibliography for 7221734--7221739.cif.'
_cod_original_cell_volume 1001.74(9)
_cod_database_code 7221739

loop_
_space_group_symop_id
_space_group_symop_operation_xyz
1 +X,+Y,+Z
2 -X,-Y,-Z

loop_
_atom_site_label
_atom_site_type_symbol
_atom_site_fract_x
_atom_site_fract_y
_atom_site_fract_z
_atom_site_U_iso_or_equiv
_atom_site_adp_type
_atom_site_occupancy
_atom_site_site_symmetry_order
_atom_site_calc_flag
_atom_site_refinement_flags_posn
_atom_site_refinement_flags_adp
O1 O 0.55772(12) 0.93250(10) 0.19661(10) 0.0264(3) Uani 1 1 d . .
N1 N -0.04026(17) 0.73483(14) 0.07548(13) 0.0332(3) Uani 1 1 d . .
N2 N 0.22449(15) 1.06506(12) 0.04909(11) 0.0243(3) Uani 1 1 d . .
N3 N 1.01550(15) 1.36168(12) 0.20846(12) 0.0275(3) Uani 1 1 d . .
C1 C -0.00058(18) 0.84185(15) 0.05127(13) 0.0251(3) Uani 1 1 d . .
C2 C 0.05827(18) 0.97873(14) 0.02434(13) 0.0235(3) Uani 1 1 d . .
C3 C 0.33347(18) 1.02241(15) 0.09291(13) 0.0243(3) Uani 1 1 d . .
H3 H 0.2974 0.9317 0.1072 0.029 Uiso 1 1 calc R U
C4 C 0.50761(18) 1.10894(15) 0.12041(13) 0.0231(3) Uani 1 1 d . .
C5 C 0.57115(19) 1.24202(15) 0.09488(13) 0.0250(3) Uani 1 1 d . .
H5 H 0.4963 1.2753 0.0582 0.030 Uiso 1 1 calc R U
C6 C 0.73708(19) 1.32574(15) 0.12079(13) 0.0255(3) Uani 1 1 d . .
H6 H 0.7754 1.4146 0.1009 0.031 Uiso 1 1 calc R U
C7 C 0.85145(18) 1.27962(15) 0.17733(13) 0.0243(3) Uani 1 1 d . .
C8 C 0.79036(18) 1.14566(15) 0.20216(13) 0.0238(3) Uani 1 1 d . .
H8 H 0.8652 1.1122 0.2386 0.029 Uiso 1 1 calc R U
C9 C 0.62286(18) 1.06244(14) 0.17416(13) 0.0230(3) Uani 1 1 d . .
C10 C 0.67199(18) 0.87843(15) 0.24409(14) 0.0263(3) Uani 1 1 d . .
H10A H 0.7246 0.9264 0.3210 0.032 Uiso 1 1 calc R U
H10B H 0.7625 0.8888 0.1918 0.032 Uiso 1 1 calc R U
C11 C 0.57498(19) 0.73299(15) 0.25659(14) 0.0268(3) Uani 1 1 d . .
H11A H 0.5323 0.6838 0.1787 0.032 Uiso 1 1 calc R U
H11B H 0.4770 0.7223 0.3017 0.032 Uiso 1 1 calc R U
C12 C 0.68928(19) 0.67620(15) 0.31878(15) 0.0275(4) Uani 1 1 d . .
H12A H 0.7856 0.6866 0.2720 0.033 Uiso 1 1 calc R U
H12B H 0.7352 0.7294 0.3947 0.033 Uiso 1 1 calc R U
C13 C 0.60399(19) 0.53051(15) 0.33991(14) 0.0263(3) Uani 1 1 d . .
H13A H 0.5626 0.4758 0.2642 0.032 Uiso 1 1 calc R U
H13B H 0.5055 0.5184 0.3849 0.032 Uiso 1 1 calc R U
C14 C 0.72443(19) 0.48312(15) 0.40626(14) 0.0275(4) Uani 1 1 d . .
H14A H 0.8228 0.4965 0.3608 0.033 Uiso 1 1 calc R U
H14B H 0.7663 0.5395 0.4812 0.033 Uiso 1 1 calc R U
C15 C 0.64872(19) 0.33820(15) 0.43138(14) 0.0264(3) Uani 1 1 d . .
H15A H 0.6078 0.2807 0.3570 0.032 Uiso 1 1 calc R U
H15B H 0.5508 0.3238 0.4775 0.032 Uiso 1 1 calc R U
C16 C 0.77685(19) 0.29882(15) 0.49804(14) 0.0290(4) Uani 1 1 d . .
H16A H 0.8757 0.3165 0.4523 0.035 Uiso 1 1 calc R U
H16B H 0.8159 0.3563 0.5725 0.035 Uiso 1 1 calc R U
C17 C 0.7117(2) 0.15421(15) 0.52435(14) 0.0286(4) Uani 1 1 d . .
H17A H 0.6147 0.1363 0.5719 0.034 Uiso 1 1 calc R U
H17B H 0.6712 0.0960 0.4503 0.034 Uiso 1 1 calc R U
C18 C 0.8454(2) 0.12008(18) 0.58879(18) 0.0398(4) Uani 1 1 d . .
H18A H 0.8851 0.1782 0.6629 0.048 Uiso 1 1 calc R U
H18B H 0.9428 0.1394 0.5414 0.048 Uiso 1 1 calc R U
C19 C 0.7851(3) -0.02398(18) 0.61544(17) 0.0408(4) Uani 1 1 d . .
H19A H 0.7531 -0.0823 0.5424 0.049 Uiso 1 1 calc R U
H19B H 0.6873 -0.0447 0.6612 0.049 Uiso 1 1 calc R U
H19C H 0.8759 -0.0378 0.6599 0.049 Uiso 1 1 calc R U
C20 C 1.0854(2) 1.49401(16) 0.16913(16) 0.0334(4) Uani 1 1 d . .
H20A H 1.0153 1.5428 0.1911 0.040 Uiso 1 1 calc R U
H20B H 1.0874 1.4864 0.0843 0.040 Uiso 1 1 calc R U
H20C H 1.2004 1.5418 0.2055 0.040 Uiso 1 1 calc R U
C21 C 1.13380(19) 1.30840(16) 0.25462(15) 0.0313(4) Uani 1 1 d . .
H21A H 1.1418 1.2418 0.1966 0.038 Uiso 1 1 calc R U
H21B H 1.0944 1.2669 0.3256 0.038 Uiso 1 1 calc R U
H21C H 1.2450 1.3805 0.2727 0.038 Uiso 1 1 calc R U

loop_
_atom_site_aniso_label
_atom_site_aniso_U_11
_atom_site_aniso_U_22
_atom_site_aniso_U_33
_atom_site_aniso_U_23
_atom_site_aniso_U_13
_atom_site_aniso_U_12
O1 0.0210(5) 0.0182(5) 0.0409(6) 0.0058(4) -0.0008(4) 0.0087(4)
N1 0.0323(7) 0.0264(7) 0.0442(8) 0.0058(6) 0.0042(6) 0.0144(6)
N2 0.0203(6) 0.0212(6) 0.0320(7) 0.0010(5) 0.0005(5) 0.0091(5)
N3 0.0215(6) 0.0193(6) 0.0398(8) 0.0029(5) -0.0011(5) 0.0064(5)
C1 0.0209(7) 0.0244(8) 0.0319(8) 0.0012(6) 0.0006(6) 0.0116(6)
C2 0.0223(7) 0.0199(8) 0.0294(8) 0.0002(6) 0.0027(6) 0.0096(6)
C3 0.0245(7) 0.0210(7) 0.0293(8) 0.0012(6) 0.0025(6) 0.0111(6)
C4 0.0214(7) 0.0211(7) 0.0278(8) 0.0009(6) 0.0008(6) 0.0097(6)
C5 0.0258(7) 0.0228(7) 0.0297(8) 0.0032(6) 0.0018(6) 0.0132(6)
C6 0.0260(7) 0.0191(7) 0.0325(8) 0.0032(6) 0.0032(6) 0.0099(6)
C7 0.0232(7) 0.0211(7) 0.0286(8) 0.0005(6) 0.0013(6) 0.0091(6)
C8 0.0216(7) 0.0214(7) 0.0304(8) 0.0014(6) 0.0004(6) 0.0109(6)
C9 0.0238(7) 0.0176(7) 0.0281(7) 0.0012(6) 0.0031(6) 0.0089(6)
C10 0.0228(7) 0.0219(8) 0.0370(9) 0.0051(6) 0.0002(6) 0.0118(6)
C11 0.0243(7) 0.0194(7) 0.0373(8) 0.0035(6) 0.0008(6) 0.0094(6)
C12 0.0247(7) 0.0195(7) 0.0390(9) 0.0037(6) 0.0013(6) 0.0096(6)
C13 0.0246(7) 0.0189(7) 0.0356(8) 0.0025(6) 0.0011(6) 0.0090(6)
C14 0.0258(7) 0.0201(7) 0.0372(9) 0.0017(6) 0.0008(6) 0.0101(6)
C15 0.0264(7) 0.0193(7) 0.0344(8) 0.0018(6) 0.0024(6) 0.0100(6)
C16 0.0291(8) 0.0218(8) 0.0361(9) 0.0023(6) -0.0008(6) 0.0107(6)
C17 0.0287(8) 0.0223(8) 0.0357(9) 0.0030(6) 0.0018(6) 0.0112(6)
C18 0.0367(9) 0.0318(9) 0.0539(11) 0.0116(8) -0.0026(8) 0.0164(8)
C19 0.0517(11) 0.0323(9) 0.0448(10) 0.0089(8) 0.0007(8) 0.0229(8)
C20 0.0279(8) 0.0215(8) 0.0464(10) 0.0069(7) 0.0006(7) 0.0044(6)
C21 0.0237(7) 0.0251(8) 0.0439(9) 0.0018(7) -0.0026(7) 0.0090(6)

loop_
_atom_type_symbol
_atom_type_description
_atom_type_scat_dispersion_real
_atom_type_scat_dispersion_imag
_atom_type_scat_source
C C 0.0181 0.0091
;
International Tables for Crystallography
(Vol. C, Tables 4.2.6.8 and 6.1.1.4)
;
N N 0.0311 0.0180
;
International Tables for Crystallography
(Vol. C, Tables 4.2.6.8 and 6.1.1.4)
;
O O 0.0492 0.0322
;
International Tables for Crystallography
(Vol. C, Tables 4.2.6.8 and 6.1.1.4)
;
H H 0.0000 0.0000
;
International Tables for Crystallography
(Vol. C, Table 6.1.1.4)
;

loop_
_geom_angle_atom_site_label_1
_geom_angle_atom_site_label_2
_geom_angle_atom_site_label_3
_geom_angle
_geom_angle_site_symmetry_1
C9 O1 C10 117.75(11) .
C3 N2 C2 119.80(13) .
C7 N3 C21 120.21(12) .
C7 N3 C20 120.54(13) .
C21 N3 C20 117.37(12) .
N1 C1 C2 176.87(16) .
C2 C2 N2 120.68(17) 2_575
C2 C2 C1 117.59(16) 2_575
N2 C2 C1 121.72(13) .
N2 C3 C4 121.65(14) .
N2 C3 H3 119.2 .
C4 C3 H3 119.2 .
C5 C4 C9 117.17(13) .
C5 C4 C3 121.99(13) .
C9 C4 C3 120.84(13) .
C6 C5 C4 122.58(14) .
C6 C5 H5 118.7 .
C4 C5 H5 118.7 .
C5 C6 C7 120.07(14) .
C5 C6 H6 120.0 .
C7 C6 H6 120.0 .
N3 C7 C8 120.34(13) .
N3 C7 C6 121.55(13) .
C8 C7 C6 118.10(13) .
C9 C8 C7 120.89(13) .
C9 C8 H8 119.6 .
C7 C8 H8 119.6 .
O1 C9 C8 123.11(13) .
O1 C9 C4 115.74(12) .
C8 C9 C4 121.15(13) .
O1 C10 C11 108.73(11) .
O1 C10 H10A 109.9 .
C11 C10 H10A 109.9 .
O1 C10 H10B 109.9 .
C11 C10 H10B 109.9 .
H10A C10 H10B 108.3 .
C10 C11 C12 109.91(12) .
C10 C11 H11A 109.7 .
C12 C11 H11A 109.7 .
C10 C11 H11B 109.7 .
C12 C11 H11B 109.7 .
H11A C11 H11B 108.2 .
C13 C12 C11 114.89(12) .
C13 C12 H12A 108.5 .
C11 C12 H12A 108.5 .
C13 C12 H12B 108.5 .
C11 C12 H12B 108.5 .
H12A C12 H12B 107.5 .
C12 C13 C14 111.60(12) .
C12 C13 H13A 109.3 .
C14 C13 H13A 109.3 .
C12 C13 H13B 109.3 .
C14 C13 H13B 109.3 .
H13A C13 H13B 108.0 .
C15 C14 C13 114.96(12) .
C15 C14 H14A 108.5 .
C13 C14 H14A 108.5 .
C15 C14 H14B 108.5 .
C13 C14 H14B 108.5 .
H14A C14 H14B 107.5 .
C14 C15 C16 111.69(12) .
C14 C15 H15A 109.3 .
C16 C15 H15A 109.3 .
C14 C15 H15B 109.3 .
C16 C15 H15B 109.3 .
H15A C15 H15B 107.9 .
C17 C16 C15 114.90(12) .
C17 C16 H16A 108.5 .
C15 C16 H16A 108.5 .
C17 C16 H16B 108.5 .
C15 C16 H16B 108.5 .
H16A C16 H16B 107.5 .
C18 C17 C16 112.58(13) .
C18 C17 H17A 109.1 .
C16 C17 H17A 109.1 .
C18 C17 H17B 109.1 .
C16 C17 H17B 109.1 .
H17A C17 H17B 107.8 .
C17 C18 C19 113.96(14) .
C17 C18 H18A 108.8 .
C19 C18 H18A 108.8 .
C17 C18 H18B 108.8 .
C19 C18 H18B 108.8 .
H18A C18 H18B 107.7 .
C18 C19 H19A 109.5 .
C18 C19 H19B 109.5 .
H19A C19 H19B 109.5 .
C18 C19 H19C 109.5 .
H19A C19 H19C 109.5 .
H19B C19 H19C 109.5 .
N3 C20 H20A 109.5 .
N3 C20 H20B 109.5 .
H20A C20 H20B 109.5 .
N3 C20 H20C 109.5 .
H20A C20 H20C 109.5 .
H20B C20 H20C 109.5 .
N3 C21 H21A 109.5 .
N3 C21 H21B 109.5 .
H21A C21 H21B 109.5 .
N3 C21 H21C 109.5 .
H21A C21 H21C 109.5 .
H21B C21 H21C 109.5 .

loop_
_geom_bond_atom_site_label_1
_geom_bond_atom_site_label_2
_geom_bond_distance
_geom_bond_site_symmetry_2
O1 C9 1.3643(17) .
O1 C10 1.4352(17) .
N1 C1 1.148(2) .
N2 C3 1.295(2) .
N2 C2 1.3808(19) .
N3 C7 1.3642(19) .
N3 C21 1.452(2) .
N3 C20 1.4566(19) .
C1 C2 1.449(2) .
C2 C2 1.371(3) 2_575
C3 C4 1.438(2) .
C3 H3 0.9500 .
C4 C5 1.406(2) .
C4 C9 1.415(2) .
C5 C6 1.373(2) .
C5 H5 0.9500 .
C6 C7 1.420(2) .
C6 H6 0.9500 .
C7 C8 1.412(2) .
C8 C9 1.385(2) .
C8 H8 0.9500 .
C10 C11 1.5096(19) .
C10 H10A 0.9900 .
C10 H10B 0.9900 .
C11 C12 1.528(2) .
C11 H11A 0.9900 .
C11 H11B 0.9900 .
C12 C13 1.523(2) .
C12 H12A 0.9900 .
C12 H12B 0.9900 .
C13 C14 1.524(2) .
C13 H13A 0.9900 .
C13 H13B 0.9900 .
C14 C15 1.523(2) .
C14 H14A 0.9900 .
C14 H14B 0.9900 .
C15 C16 1.524(2) .
C15 H15A 0.9900 .
C15 H15B 0.9900 .
C16 C17 1.523(2) .
C16 H16A 0.9900 .
C16 H16B 0.9900 .
C17 C18 1.518(2) .
C17 H17A 0.9900 .
C17 H17B 0.9900 .
C18 C19 1.520(2) .
C18 H18A 0.9900 .
C18 H18B 0.9900 .
C19 H19A 0.9800 .
C19 H19B 0.9800 .
C19 H19C 0.9800 .
C20 H20A 0.9800 .
C20 H20B 0.9800 .
C20 H20C 0.9800 .
C21 H21A 0.9800 .
C21 H21B 0.9800 .
C21 H21C 0.9800 .

loop_
_geom_torsion_atom_site_label_1
_geom_torsion_atom_site_label_2
_geom_torsion_atom_site_label_3
_geom_torsion_atom_site_label_4
_geom_torsion
_geom_torsion_site_symmetry_4
C3 N2 C2 C2 -178.62(17) 2_575
C3 N2 C2 C1 3.0(2) .
C2 N2 C3 C4 -179.76(13) .
N2 C3 C4 C5 -3.9(2) .
N2 C3 C4 C9 176.47(14) .
C9 C4 C5 C6 -0.5(2) .
C3 C4 C5 C6 179.92(14) .
C4 C5 C6 C7 -1.1(2) .
C21 N3 C7 C8 7.4(2) .
C20 N3 C7 C8 171.44(14) .
C21 N3 C7 C6 -173.32(14) .
C20 N3 C7 C6 -9.3(2) .
C5 C6 C7 N3 -177.36(14) .
C5 C6 C7 C8 1.9(2) .
N3 C7 C8 C9 178.04(14) .
C6 C7 C8 C9 -1.2(2) .
C10 O1 C9 C8 -4.4(2) .
C10 O1 C9 C4 176.02(13) .
C7 C8 C9 O1 -179.83(13) .
C7 C8 C9 C4 -0.3(2) .
C5 C4 C9 O1 -179.29(12) .
C3 C4 C9 O1 0.3(2) .
C5 C4 C9 C8 1.2(2) .
C3 C4 C9 C8 -179.22(14) .
C9 O1 C10 C11 -177.39(12) .
O1 C10 C11 C12 -174.05(12) .
C10 C11 C12 C13 178.24(13) .
C11 C12 C13 C14 -177.82(13) .
C12 C13 C14 C15 179.83(13) .
C13 C14 C15 C16 -179.88(13) .
C14 C15 C16 C17 -178.78(13) .
C15 C16 C17 C18 178.94(14) .
C16 C17 C18 C19 -179.44(15) .
